data_4332116
loop_
_publ_author_name
'Ovcharenko, Victor'
'Fursova, Elena'
'Romanenko, Galina'
'Eremenko, Igor'
'Tretyakov, Evgeny'
'Ikorskii, Vladimir'

_publ_section_title
;
 Synthesis, Structure, and Magnetic Properties of (6&#x2212;9)-Nuclear
 Ni(II) Trimethylacetates and Their Heterospin Complexes with Nitroxides
;
_journal_issue 14
_journal_name_full 'Inorganic Chemistry'
_journal_page_first 5338
_journal_page_last 5350
_journal_paper_doi 10.1021/ic0522028
_journal_volume 45
_journal_year 2006
_chemical_formula_sum 'C84 H159 N8 Ni7 O33'
_chemical_formula_weight 2220.16
_chemical_name_systematic
; 
 ? 
;
_space_group_IT_number 2
_symmetry_cell_setting triclinic
_symmetry_space_group_name_Hall '-P 1'
_symmetry_space_group_name_H-M 'P -1'
_atom_sites_solution_hydrogens geom
_atom_sites_solution_primary direct
_atom_sites_solution_secondary difmap
_audit_creation_method SHELXL-97
_cell_angle_alpha 85.306(2)
_cell_angle_beta 89.459(2)
_cell_angle_gamma 80.446(2)
_cell_formula_units_Z 2
_cell_length_a 15.7597(11)
_cell_length_b 16.8559(11)
_cell_length_c 22.3097(15)
_cell_measurement_reflns_used 2391
_cell_measurement_temperature 298(2)
_cell_measurement_theta_max 17.87
_cell_measurement_theta_min 2.25
_cell_volume 5824.6(7)
_computing_cell_refinement 'Bruker SMART'
_computing_data_collection 'Bruker SMART'
_computing_data_reduction 'Bruker SAINT'
_computing_molecular_graphics 'Bruker SHELXTL'
_computing_publication_material 'Bruker SHELXTL'
_computing_structure_refinement 'SHELXL-97 (Sheldrick, 1997)'
_computing_structure_solution 'SHELXS-97 (Sheldrick, 1990)'
_diffrn_ambient_temperature 298(2)
_diffrn_measured_fraction_theta_full 0.990
_diffrn_measured_fraction_theta_max 0.990
_diffrn_measurement_device_type 'CCD area detector'
_diffrn_measurement_method 'phi and omega scans'
_diffrn_radiation_monochromator graphite
_diffrn_radiation_source 'fine-focus sealed tube'
_diffrn_radiation_type MoK\a
_diffrn_radiation_wavelength 0.71073
_diffrn_reflns_av_R_equivalents 0.0807
_diffrn_reflns_av_sigmaI/netI 0.2139
_diffrn_reflns_limit_h_max 17
_diffrn_reflns_limit_h_min -15
_diffrn_reflns_limit_k_max 18
_diffrn_reflns_limit_k_min -14
_diffrn_reflns_limit_l_max 24
_diffrn_reflns_limit_l_min -21
_diffrn_reflns_number 25496
_diffrn_reflns_theta_full 23.30
_diffrn_reflns_theta_max 23.30
_diffrn_reflns_theta_min 1.31
_exptl_absorpt_coefficient_mu 1.177
_exptl_absorpt_correction_type none
_exptl_crystal_density_diffrn 1.266
_exptl_crystal_density_meas 0
_exptl_crystal_density_method 'not measured'
_exptl_crystal_F_000 2358
_refine_diff_density_max 0.430
_refine_diff_density_min -0.389
_refine_diff_density_rms 0.078
_refine_ls_extinction_coef 0.00005(4)
_refine_ls_extinction_expression Fc^*^=kFc[1+0.001xFc^2^\l^3^/sin(2\q)]^-1/4^
_refine_ls_extinction_method SHELXL
_refine_ls_goodness_of_fit_ref 0.764
_refine_ls_hydrogen_treatment mixed
_refine_ls_matrix_type full
_refine_ls_number_parameters 1353
_refine_ls_number_reflns 16680
_refine_ls_number_restraints 0
_refine_ls_restrained_S_all 0.764
_refine_ls_R_factor_all 0.1529
_refine_ls_R_factor_gt 0.0602
_refine_ls_shift/su_max 6.040
_refine_ls_shift/su_mean 0.048
_refine_ls_structure_factor_coef Fsqd
_refine_ls_weighting_details 'calc w=1/[\s^2^(Fo^2^)+(0.0476P)^2^+0.0000P] where P=(Fo^2^+2Fc^2^)/3'
_refine_ls_weighting_scheme calc
_refine_ls_wR_factor_gt 0.1145
_refine_ls_wR_factor_ref 0.1443
_reflns_number_gt 6991
_reflns_number_total 16680
_reflns_threshold_expression >2sigma(I)
_cod_data_source_file ic0522028sup1.cif
_cod_data_source_block Ni6_1_a_1
_cod_depositor_comments
;
The following automatic conversions were performed:

'_symmetry_cell_setting' value 'Triclinic' changed to 'triclinic'
according to /home/saulius/struct/CIF-dictionaries/cif_core.dic
dictionary named 'cif_core.dic' version 2.4.2 from 2011-04-26.

Automatic conversion script
Id: cif_fix_values 1891 2012-01-12 08:04:46Z andrius 
;
_cod_original_sg_symbol_H-M P-1
_cod_database_code 4332116

loop_
_symmetry_equiv_pos_as_xyz
'x, y, z'
'-x, -y, -z'

loop_
_atom_site_label
_atom_site_type_symbol
_atom_site_fract_x
_atom_site_fract_y
_atom_site_fract_z
_atom_site_U_iso_or_equiv
_atom_site_adp_type
_atom_site_occupancy
_atom_site_symmetry_multiplicity
_atom_site_calc_flag
_atom_site_refinement_flags
Ni1 Ni 0.65527(7) 0.11709(6) 0.21419(4) 0.0426(3) Uani 1 1 d .
Ni2 Ni 0.75566(7) 0.08058(6) 0.31248(5) 0.0457(3) Uani 1 1 d .
Ni3 Ni 0.88463(7) 0.17385(6) 0.26250(4) 0.0417(3) Uani 1 1 d .
Ni4 Ni 0.77375(7) 0.21439(6) 0.14869(4) 0.0419(3) Uani 1 1 d .
Ni5 Ni 0.69607(7) 0.23775(6) 0.36380(4) 0.0412(3) Uani 1 1 d .
Ni6 Ni 0.58546(7) 0.27729(6) 0.25010(4) 0.0401(3) Uani 1 1 d .
Ni7 Ni 0.80520(7) 0.51369(6) 0.23947(4) 0.0464(3) Uani 1 1 d .
O1 O 0.6911(3) 0.3175(2) 0.28417(19) 0.0360(13) Uani 1 1 d .
O2 O 0.8098(3) 0.1746(2) 0.3367(2) 0.0365(13) Uani 1 1 d .
O3 O 0.6507(3) 0.2323(2) 0.1781(2) 0.0372(13) Uani 1 1 d .
O4 O 0.7910(3) 0.1182(3) 0.2215(2) 0.0387(13) Uani 1 1 d .
O5 O 0.6400(3) 0.1711(2) 0.3008(2) 0.0361(13) Uani 1 1 d .
O6 O 0.8141(3) 0.2743(2) 0.21902(19) 0.0352(13) Uani 1 1 d .
O11 O 0.7288(4) 0.0388(3) 0.3946(3) 0.0620(18) Uani 1 1 d .
C11 C 0.7022(6) 0.0801(7) 0.4379(4) 0.060(3) Uani 1 1 d .
O12 O 0.6931(4) 0.1557(4) 0.4358(2) 0.0596(18) Uani 1 1 d .
C12 C 0.6798(9) 0.0338(7) 0.4949(5) 0.087(4) Uani 1 1 d .
C13 C 0.6174(17) 0.0794(12) 0.5276(9) 0.314(17) Uani 1 1 d .
H13A H 0.6344 0.1305 0.5332 0.12(5) Uiso 1 1 calc R
H13B H 0.6108 0.0512 0.5661 0.23(7) Uiso 1 1 calc R
H13C H 0.5637 0.0883 0.5061 0.22(8) Uiso 1 1 calc R
C14 C 0.6711(17) -0.0486(11) 0.4851(7) 0.252(12) Uani 1 1 d .
H14A H 0.6547 -0.0754 0.5219 0.14(4) Uiso 1 1 calc R
H14B H 0.7250 -0.0768 0.4717 0.24(10) Uiso 1 1 calc R
H14C H 0.6278 -0.0481 0.4550 0.20(8) Uiso 1 1 calc R
C15 C 0.7588(19) 0.0252(15) 0.5333(9) 0.254(13) Uani 1 1 d .
H15A H 0.7681 0.0776 0.5428 1.6(11) Uiso 1 1 calc R
H15B H 0.8076 -0.0003 0.5118 0.5(2) Uiso 1 1 calc R
H15C H 0.7513 -0.0072 0.5698 0.15(4) Uiso 1 1 calc R
O21 O 0.8576(4) -0.0079(3) 0.3140(3) 0.0631(18) Uani 1 1 d .
C21 C 0.9310(7) 0.0061(5) 0.3189(4) 0.057(3) Uani 1 1 d .
O22 O 0.9587(4) 0.0719(3) 0.3032(3) 0.0611(18) Uani 1 1 d .
C22 C 1.0019(8) -0.0640(6) 0.3455(6) 0.090(4) Uani 1 1 d .
C23 C 1.0899(8) -0.0464(8) 0.3298(7) 0.158(6) Uani 1 1 d .
H23A H 1.0991 0.0011 0.3480 0.09(4) Uiso 1 1 calc R
H23B H 1.0947 -0.0379 0.2869 2.0(13) Uiso 1 1 calc R
H23C H 1.1323 -0.0913 0.3444 0.05(2) Uiso 1 1 calc R
C24 C 0.9834(16) -0.0724(19) 0.4118(10) 0.279(16) Uani 1 1 d .
H24A H 0.9920 -0.0243 0.4295 0.26(12) Uiso 1 1 calc R
H24B H 1.0215 -0.1179 0.4305 0.40(14) Uiso 1 1 calc R
H24C H 0.9249 -0.0804 0.4178 0.7(3) Uiso 1 1 calc R
C25 C 0.9912(11) -0.1397(7) 0.3174(13) 0.265(14) Uani 1 1 d .
H25A H 1.0351 -0.1831 0.3324 0.10(3) Uiso 1 1 calc R
H25B H 0.9961 -0.1313 0.2745 0.30(11) Uiso 1 1 calc R
H25C H 0.9356 -0.1531 0.3274 0.18(6) Uiso 1 1 calc R
O31 O 0.7313(4) 0.1507(4) 0.0825(2) 0.0598(18) Uani 1 1 d .
C31 C 0.7007(6) 0.0861(6) 0.0920(4) 0.058(3) Uani 1 1 d .
O32 O 0.6799(4) 0.0556(3) 0.1414(3) 0.0573(17) Uani 1 1 d .
C32 C 0.6808(10) 0.0422(7) 0.0360(5) 0.088(4) Uani 1 1 d .
C33 C 0.5959(13) 0.0935(13) 0.0077(9) 0.188(8) Uani 1 1 d .
H33A H 0.5810 0.0702 -0.0278 0.25(9) Uiso 1 1 calc R
H33B H 0.6050 0.1478 -0.0027 1.4(8) Uiso 1 1 calc R
H33C H 0.5501 0.0937 0.0364 0.7(4) Uiso 1 1 calc R
C34 C 0.7516(13) 0.0463(13) -0.0092(7) 0.162(6) Uani 1 1 d .
H34A H 0.7395 0.0201 -0.0440 0.07(3) Uiso 1 1 calc R
H34B H 0.8053 0.0196 0.0083 0.35(16) Uiso 1 1 calc R
H34C H 0.7553 0.1017 -0.0208 0.16(7) Uiso 1 1 calc R
C35 C 0.6693(16) -0.0357(8) 0.0514(7) 0.364(19) Uani 1 1 d .
H35A H 0.6579 -0.0607 0.0159 0.14(4) Uiso 1 1 calc R
H35B H 0.6216 -0.0357 0.0785 0.02(2) Uiso 1 1 calc R
H35C H 0.7205 -0.0653 0.0707 0.25(9) Uiso 1 1 calc R
O41 O 0.9755(4) 0.1590(3) 0.1966(3) 0.0549(17) Uani 1 1 d .
C41 C 0.9616(7) 0.1501(5) 0.1424(5) 0.055(3) Uani 1 1 d .
O42 O 0.8921(4) 0.1762(3) 0.1143(2) 0.0598(18) Uani 1 1 d .
C42 C 1.0357(7) 0.1020(7) 0.1074(5) 0.076(3) Uani 1 1 d .
C43 C 1.0152(12) 0.0991(15) 0.0443(7) 0.315(18) Uani 1 1 d .
H43A H 1.0630 0.0684 0.0249 0.19(6) Uiso 1 1 calc R
H43B H 1.0039 0.1529 0.0252 0.04(2) Uiso 1 1 calc R
H43C H 0.9652 0.0739 0.0411 0.39(15) Uiso 1 1 calc R
C44 C 1.1148(9) 0.1295(13) 0.1145(10) 0.227(11) Uani 1 1 d .
H44A H 1.1588 0.0979 0.0924 0.15(4) Uiso 1 1 calc R
H44B H 1.1302 0.1241 0.1563 0.22(9) Uiso 1 1 calc R
H44C H 1.1090 0.1852 0.0995 0.15(6) Uiso 1 1 calc R
C45 C 1.0505(15) 0.0253(10) 0.1314(12) 0.43(3) Uani 1 1 d .
H45A H 1.0964 -0.0050 0.1100 0.21(6) Uiso 1 1 calc R
H45B H 0.9993 0.0019 0.1283 0.07(3) Uiso 1 1 calc R
H45C H 1.0664 0.0241 0.1729 0.24(8) Uiso 1 1 calc R
O51 O 0.7052(4) 0.4774(3) 0.2874(2) 0.0506(16) Uani 1 1 d .
C51 C 0.6839(6) 0.5485(6) 0.3040(3) 0.050(3) Uani 1 1 d .
O52 O 0.7325(4) 0.5990(3) 0.2905(2) 0.0550(17) Uani 1 1 d .
C52 C 0.6006(7) 0.5696(6) 0.3378(5) 0.061(3) Uani 1 1 d .
C53 C 0.5325(10) 0.5798(16) 0.2982(8) 0.41(2) Uani 1 1 d .
H53A H 0.4796 0.5933 0.3196 0.29(8) Uiso 1 1 calc R
H53B H 0.5321 0.5307 0.2793 0.019(19) Uiso 1 1 calc R
H53C H 0.5382 0.6227 0.2681 0.12(4) Uiso 1 1 calc R
C54 C 0.5888(13) 0.5091(9) 0.3821(9) 0.214(11) Uani 1 1 d .
H54A H 0.5361 0.5252 0.4031 0.13(4) Uiso 1 1 calc R
H54B H 0.6361 0.5005 0.4101 0.14(6) Uiso 1 1 calc R
H54C H 0.5863 0.4600 0.3638 0.34(13) Uiso 1 1 calc R
C55 C 0.5964(12) 0.6418(9) 0.3629(10) 0.297(15) Uani 1 1 d .
H55A H 0.5433 0.6531 0.3846 0.15(4) Uiso 1 1 calc R
H55B H 0.5988 0.6841 0.3317 0.10(4) Uiso 1 1 calc R
H55C H 0.6439 0.6387 0.3901 0.11(4) Uiso 1 1 calc R
O61 O 0.5447(4) 0.3822(3) 0.1920(2) 0.0576(17) Uani 1 1 d .
C61 C 0.4701(7) 0.4166(5) 0.1868(5) 0.064(3) Uani 1 1 d .
O62 O 0.4144(4) 0.4168(4) 0.2310(3) 0.086(2) Uani 1 1 d .
C62 C 0.4405(9) 0.4636(8) 0.1263(5) 0.093(4) Uani 1 1 d .
C63 C 0.4777(12) 0.5372(9) 0.1229(7) 0.214(10) Uani 1 1 d .
H63A H 0.4567 0.5686 0.1555 2.0(12) Uiso 1 1 calc R
H63B H 0.4618 0.5680 0.0854 0.15(5) Uiso 1 1 calc R
H63C H 0.5393 0.5236 0.1255 0.07(3) Uiso 1 1 calc R
C64 C 0.3423(10) 0.4810(10) 0.1249(7) 0.167(7) Uani 1 1 d .
H64A H 0.3220 0.5207 0.1525 0.11(5) Uiso 1 1 calc R
H64B H 0.3201 0.4323 0.1364 2.0(12) Uiso 1 1 calc R
H64C H 0.3229 0.5011 0.0850 0.13(4) Uiso 1 1 calc R
C65 C 0.4615(17) 0.4018(10) 0.0793(6) 0.210(10) Uani 1 1 d .
H65A H 0.4442 0.4269 0.0402 0.11(4) Uiso 1 1 calc R
H65B H 0.4313 0.3574 0.0888 1.5(7) Uiso 1 1 calc R
H65C H 0.5223 0.3823 0.0795 0.7(4) Uiso 1 1 calc R
O71 O 0.9661(4) 0.2361(3) 0.3071(2) 0.0525(16) Uani 1 1 d .
C71 C 1.0437(7) 0.2181(5) 0.3116(4) 0.060(3) Uani 1 1 d .
O72 O 1.0907(4) 0.1788(4) 0.2690(3) 0.080(2) Uiso 1 1 d .
C72 C 1.0924(7) 0.2378(8) 0.3643(5) 0.079(3) Uani 1 1 d .
C73 C 1.0848(12) 0.3223(8) 0.3641(7) 0.239(12) Uani 1 1 d .
H73A H 1.1134 0.3427 0.3294 0.31(11) Uiso 1 1 calc R
H73B H 1.1109 0.3357 0.3999 0.04(2) Uiso 1 1 calc R
H73C H 1.0251 0.3462 0.3628 0.04(3) Uiso 1 1 calc R
C74 C 1.0472(15) 0.1996(11) 0.4223(6) 0.166(7) Uani 1 1 d .
H74A H 0.9885 0.2257 0.4245 0.5(2) Uiso 1 1 calc R
H74B H 1.0773 0.2073 0.4580 0.14(5) Uiso 1 1 calc R
H74C H 1.0490 0.1429 0.4191 2.0(13) Uiso 1 1 calc R
C75 C 1.1803(10) 0.1957(11) 0.3681(8) 0.172(7) Uani 1 1 d .
H75A H 1.2124 0.2145 0.3347 1.1(6) Uiso 1 1 calc R
H75B H 1.1808 0.1388 0.3672 0.11(5) Uiso 1 1 calc R
H75C H 1.2059 0.2059 0.4050 0.16(6) Uiso 1 1 calc R
O81 O 0.4785(3) 0.2375(3) 0.2229(2) 0.0548(16) Uani 1 1 d .
C81 C 0.4706(6) 0.1689(6) 0.2074(4) 0.048(2) Uani 1 1 d .
O82 O 0.5318(4) 0.1125(3) 0.2017(2) 0.0546(16) Uani 1 1 d .
C82 C 0.3809(7) 0.1537(6) 0.1953(5) 0.067(3) Uani 1 1 d .
C83 C 0.3810(9) 0.1125(10) 0.1365(7) 0.124(5) Uani 1 1 d .
H83A H 0.4217 0.0632 0.1396 0.12(5) Uiso 1 1 calc R
H83B H 0.3968 0.1477 0.1038 0.23(10) Uiso 1 1 calc R
H83C H 0.3246 0.1007 0.1293 0.09(4) Uiso 1 1 calc R
C84 C 0.3571(9) 0.1029(10) 0.2503(8) 0.131(5) Uani 1 1 d .
H84A H 0.3583 0.1322 0.2853 0.28(13) Uiso 1 1 calc R
H84B H 0.3976 0.0535 0.2552 0.15(6) Uiso 1 1 calc R
H84C H 0.3003 0.0908 0.2451 0.11(4) Uiso 1 1 calc R
C85 C 0.3158(8) 0.2301(7) 0.1870(8) 0.126(5) Uani 1 1 d .
H85A H 0.3120 0.2573 0.2234 0.11(5) Uiso 1 1 calc R
H85B H 0.2607 0.2170 0.1779 0.09(3) Uiso 1 1 calc R
H85C H 0.3334 0.2647 0.1546 0.6(2) Uiso 1 1 calc R
O91 O 0.6792(4) 0.0118(3) 0.2708(2) 0.0483(15) Uani 1 1 d .
C91 C 0.6147(7) -0.0089(5) 0.3008(4) 0.055(3) Uani 1 1 d .
O92 O 0.5630(4) 0.0363(3) 0.3284(3) 0.0625(18) Uani 1 1 d .
C92 C 0.6059(7) -0.0968(5) 0.2976(5) 0.067(3) Uani 1 1 d .
C93 C 0.6887(8) -0.1515(6) 0.3183(8) 0.111(5) Uani 1 1 d .
H93A H 0.6822 -0.2068 0.3161 0.09(3) Uiso 1 1 calc R
H93B H 0.7011 -0.1427 0.3590 0.27(11) Uiso 1 1 calc R
H93C H 0.7351 -0.1397 0.2927 0.13(5) Uiso 1 1 calc R
C94 C 0.5316(8) -0.1170(6) 0.3380(7) 0.108(4) Uani 1 1 d .
H94A H 0.4789 -0.0833 0.3245 0.04(2) Uiso 1 1 calc R
H94B H 0.5430 -0.1075 0.3788 0.36(14) Uiso 1 1 calc R
H94C H 0.5264 -0.1726 0.3359 0.09(3) Uiso 1 1 calc R
C95 C 0.5895(11) -0.1095(7) 0.2328(6) 0.110(4) Uani 1 1 d .
H95A H 0.5369 -0.0757 0.2192 0.12(6) Uiso 1 1 calc R
H95B H 0.5849 -0.1650 0.2294 0.12(4) Uiso 1 1 calc R
H95C H 0.6364 -0.0958 0.2084 0.14(6) Uiso 1 1 calc R
O101 O 0.5821(4) 0.2915(3) 0.3967(2) 0.0533(16) Uani 1 1 d .
C101 C 0.5129(6) 0.3137(5) 0.3702(4) 0.049(2) Uani 1 1 d .
O102 O 0.5044(4) 0.3288(3) 0.3137(3) 0.0548(17) Uani 1 1 d .
C102 C 0.4286(7) 0.3217(9) 0.4059(5) 0.084(3) Uani 1 1 d .
C103 C 0.4412(11) 0.3379(17) 0.4671(7) 0.334(18) Uani 1 1 d .
H10A H 0.3873 0.3422 0.4879 0.43(13) Uiso 1 1 calc R
H10B H 0.4633 0.3876 0.4677 0.14(5) Uiso 1 1 calc R
H10C H 0.4815 0.2946 0.4864 0.20(7) Uiso 1 1 calc R
C104 C 0.3571(9) 0.3756(11) 0.3780(9) 0.198(9) Uani 1 1 d .
H10D H 0.3075 0.3763 0.4034 0.12(4) Uiso 1 1 calc R
H10E H 0.3450 0.3576 0.3398 0.35(15) Uiso 1 1 calc R
H10F H 0.3711 0.4290 0.3722 0.09(4) Uiso 1 1 calc R
C105 C 0.4043(11) 0.2420(11) 0.4082(13) 0.221(10) Uani 1 1 d .
H10G H 0.3511 0.2425 0.4296 0.14(4) Uiso 1 1 calc R
H10H H 0.4485 0.2033 0.4284 2.0(14) Uiso 1 1 calc R
H10I H 0.3972 0.2275 0.3680 0.30(14) Uiso 1 1 calc R
O121 O 0.9036(4) 0.5446(3) 0.1838(2) 0.0576(17) Uani 1 1 d .
C121 C 0.9242(6) 0.4688(6) 0.1760(3) 0.048(2) Uani 1 1 d .
O122 O 0.8783(4) 0.4205(3) 0.1980(2) 0.0488(16) Uani 1 1 d .
C122 C 1.0071(7) 0.4412(6) 0.1430(5) 0.061(3) Uani 1 1 d .
C123 C 1.0282(14) 0.4941(12) 0.0992(9) 0.39(3) Uani 1 1 d .
H12A H 1.0812 0.4716 0.0810 0.6(2) Uiso 1 1 calc R
H12B H 1.0349 0.5433 0.1161 0.11(4) Uiso 1 1 calc R
H12C H 0.9834 0.5053 0.0694 0.03(2) Uiso 1 1 calc R
C124 C 1.0760(11) 0.4273(17) 0.1793(8) 0.37(2) Uani 1 1 d .
H12D H 1.1265 0.4096 0.1564 0.32(10) Uiso 1 1 calc R
H12E H 1.0688 0.3863 0.2105 0.04(2) Uiso 1 1 calc R
H12F H 1.0821 0.4761 0.1970 0.17(6) Uiso 1 1 calc R
C125 C 1.0030(12) 0.3665(13) 0.1186(12) 0.280(14) Uani 1 1 d .
H12G H 1.0558 0.3488 0.0982 0.13(4) Uiso 1 1 calc R
H12H H 0.9558 0.3734 0.0908 0.22(8) Uiso 1 1 calc R
H12I H 0.9947 0.3267 0.1506 0.25(10) Uiso 1 1 calc R
N1A N 0.8978(5) 0.5175(4) 0.3533(3) 0.0490(19) Uani 1 1 d .
O1A O 0.8963(4) 0.4787(3) 0.3054(2) 0.0496(15) Uani 1 1 d .
C1A C 0.9150(7) 0.6187(6) 0.4161(4) 0.066(3) Uani 1 1 d .
N2A N 0.8819(5) 0.5474(4) 0.4463(3) 0.067(2) Uani 1 1 d .
O2A O 0.8608(5) 0.5438(4) 0.5018(3) 0.090(2) Uani 1 1 d .
C2A C 0.9833(8) 0.6420(7) 0.4569(5) 0.092(4) Uani 1 1 d .
H2AA H 1.0318 0.5991 0.4605 0.05(3) Uiso 1 1 calc R
H2AB H 0.9593 0.6509 0.4959 0.22(8) Uiso 1 1 calc R
H2AC H 1.0015 0.6904 0.4396 0.12(4) Uiso 1 1 calc R
N3A N 0.7631(4) 0.3166(4) 0.4119(3) 0.0450(18) Uani 1 1 d .
C3A C 0.8362(9) 0.6857(7) 0.4087(6) 0.099(4) Uani 1 1 d .
H3AA H 0.7947 0.6695 0.3831 0.22(9) Uiso 1 1 calc R
H3AB H 0.8536 0.7343 0.3911 0.12(5) Uiso 1 1 calc R
H3AC H 0.8112 0.6952 0.4474 0.10(4) Uiso 1 1 calc R
N4A N 0.7476(5) 0.3450(4) 0.4676(3) 0.050(2) Uani 1 1 d .
C4A C 0.9453(7) 0.5881(6) 0.3556(4) 0.061(3) Uani 1 1 d .
C5A C 1.0386(8) 0.5464(8) 0.3589(5) 0.102(4) Uani 1 1 d .
H5AA H 1.0561 0.5283 0.3202 0.08(3) Uiso 1 1 calc R
H5AB H 1.0442 0.5009 0.3882 0.25(9) Uiso 1 1 calc R
H5AC H 1.0744 0.5836 0.3702 0.10(4) Uiso 1 1 calc R
C6A C 0.9266(9) 0.6465(6) 0.3014(4) 0.080(3) Uani 1 1 d .
H6AA H 0.9491 0.6211 0.2663 0.05(3) Uiso 1 1 calc R
H6AB H 0.9532 0.6929 0.3060 0.09(3) Uiso 1 1 calc R
H6AC H 0.8655 0.6629 0.2971 0.13(6) Uiso 1 1 calc R
C7A C 0.8666(6) 0.4944(5) 0.4066(4) 0.049(2) Uani 1 1 d .
C8A C 0.8246(6) 0.4260(5) 0.4207(4) 0.048(2) Uani 1 1 d .
C9A C 0.8104(5) 0.3672(5) 0.3840(3) 0.044(2) Uani 1 1 d .
H9AA H 0.8311 0.3634 0.3450 0.015(17) Uiso 1 1 calc R
C10A C 0.7067(7) 0.2991(6) 0.5155(4) 0.063(3) Uani 1 1 d .
H10J H 0.6743 0.2628 0.4967 0.06(3) Uiso 1 1 calc R
C11A C 0.7790(9) 0.2483(9) 0.5529(6) 0.111(4) Uani 1 1 d .
H11A H 0.8139 0.2122 0.5280 0.25(11) Uiso 1 1 calc R
H11B H 0.7550 0.2176 0.5850 0.11(4) Uiso 1 1 calc R
H11C H 0.8137 0.2829 0.5695 0.12(5) Uiso 1 1 calc R
C12A C 0.6456(9) 0.3550(8) 0.5502(6) 0.110(4) Uani 1 1 d .
H12J H 0.6006 0.3832 0.5240 0.20(9) Uiso 1 1 calc R
H12K H 0.6758 0.3932 0.5667 0.08(4) Uiso 1 1 calc R
H12L H 0.6212 0.3246 0.5822 0.13(4) Uiso 1 1 calc R
C13A C 0.7839(6) 0.4089(5) 0.4743(4) 0.059(3) Uani 1 1 d .
H13D H 0.7824 0.4371 0.5086 0.07(3) Uiso 1 1 calc R
N1B N 0.7286(5) 0.5813(4) 0.1232(3) 0.053(2) Uani 1 1 d .
O1B O 0.7124(4) 0.5464(3) 0.1744(2) 0.0544(16) Uani 1 1 d .
C1B C 0.7150(7) 0.6718(5) 0.1109(4) 0.065(3) Uani 1 1 d .
N2B N 0.7645(5) 0.5975(4) 0.0281(3) 0.062(2) Uani 1 1 d .
O2B O 0.7857(5) 0.5817(3) -0.0249(3) 0.080(2) Uani 1 1 d .
C2B C 0.6171(7) 0.6977(6) 0.1055(5) 0.107(4) Uani 1 1 d .
H2BA H 0.5914 0.6912 0.1443 0.05(3) Uiso 1 1 calc R
H2BB H 0.5944 0.6648 0.0785 2.0(9) Uiso 1 1 calc R
H2BC H 0.6043 0.7533 0.0901 0.07(3) Uiso 1 1 calc R
N3B N 0.7582(4) 0.3246(4) 0.0895(3) 0.050(2) Uani 1 1 d .
C3B C 0.7535(8) 0.7103(6) 0.1615(4) 0.080(3) Uani 1 1 d .
H3BA H 0.7211 0.7033 0.1976 0.06(3) Uiso 1 1 calc R
H3BB H 0.7513 0.7669 0.1505 0.09(3) Uiso 1 1 calc R
H3BC H 0.8122 0.6851 0.1682 0.07(4) Uiso 1 1 calc R
N4B N 0.7883(5) 0.3395(4) 0.0339(3) 0.051(2) Uani 1 1 d .
C4B C 0.7620(8) 0.6797(6) 0.0490(4) 0.073(3) Uani 1 1 d .
C5B C 0.8566(9) 0.6900(8) 0.0549(6) 0.104(4) Uani 1 1 d .
H5BA H 0.8816 0.6945 0.0157 0.20(7) Uiso 1 1 calc R
H5BB H 0.8876 0.6440 0.0781 0.25(10) Uiso 1 1 calc R
H5BC H 0.8596 0.7380 0.0747 0.12(4) Uiso 1 1 calc R
C6B C 0.7167(12) 0.7414(7) 0.0016(5) 0.119(5) Uani 1 1 d .
H6BA H 0.7513 0.7419 -0.0340 0.15(6) Uiso 1 1 calc R
H6BB H 0.7081 0.7938 0.0167 0.09(4) Uiso 1 1 calc R
H6BC H 0.6620 0.7274 -0.0078 0.20(8) Uiso 1 1 calc R
C7B C 0.7487(6) 0.5429(5) 0.0744(4) 0.051(2) Uani 1 1 d .
C8B C 0.7566(5) 0.4587(5) 0.0688(3) 0.045(2) Uani 1 1 d .
C9B C 0.7386(5) 0.3970(5) 0.1106(4) 0.051(3) Uani 1 1 d .
H9BA H 0.7158 0.4056 0.1486 0.002(14) Uiso 1 1 calc R
C10B C 0.8053(8) 0.2751(6) -0.0068(4) 0.080(4) Uani 1 1 d .
H10K H 0.8164 0.2231 0.0173 0.07(3) Uiso 1 1 calc R
C11B C 0.8849(13) 0.2861(9) -0.0418(8) 0.159(7) Uani 1 1 d .
H11D H 0.9326 0.2821 -0.0147 0.17(8) Uiso 1 1 calc R
H11E H 0.8760 0.3383 -0.0637 0.14(5) Uiso 1 1 calc R
H11F H 0.8969 0.2450 -0.0695 0.10(4) Uiso 1 1 calc R
C12B C 0.7274(12) 0.2774(7) -0.0444(6) 0.140(6) Uani 1 1 d .
H12M H 0.6801 0.2674 -0.0191 0.28(12) Uiso 1 1 calc R
H12N H 0.7386 0.2366 -0.0725 0.04(2) Uiso 1 1 calc R
H12O H 0.7134 0.3295 -0.0660 0.09(3) Uiso 1 1 calc R
C13B C 0.7877(6) 0.4179(5) 0.0206(4) 0.060(3) Uani 1 1 d .
H13E H 0.8056 0.4413 -0.0155 0.03(2) Uiso 1 1 calc R
O1W O 0.8295(5) -0.0575(4) 0.1918(3) 0.134(3) Uani 1 1 d .
C1C C 1.357(3) 0.803(4) 0.214(4) 0.33(5) Uani 0.50 1 d P
C2C C 1.317(3) 0.862(2) 0.201(2) 0.193(19) Uani 0.50 1 d P
C3C C 1.257(4) 0.749(7) 0.2302(17) 0.53(11) Uani 0.50 1 d P
C4C C 1.292(3) 0.698(6) 0.248(3) 0.37(8) Uani 0.50 1 d P
C5C C 1.236(4) 0.739(5) 0.2603(16) 0.36(5) Uani 0.50 1 d P
C6C C 1.222(3) 0.617(4) 0.263(2) 0.27(3) Uani 0.50 1 d P

loop_
_atom_site_aniso_label
_atom_site_aniso_U_11
_atom_site_aniso_U_22
_atom_site_aniso_U_33
_atom_site_aniso_U_23
_atom_site_aniso_U_13
_atom_site_aniso_U_12
Ni1 0.0434(8) 0.0349(6) 0.0519(7) -0.0093(5) 0.0031(6) -0.0109(5)
Ni2 0.0451(8) 0.0353(6) 0.0566(7) 0.0021(5) 0.0006(6) -0.0091(5)
Ni3 0.0378(8) 0.0364(6) 0.0510(7) -0.0031(5) 0.0024(6) -0.0067(5)
Ni4 0.0465(8) 0.0384(7) 0.0420(7) -0.0096(5) 0.0068(6) -0.0081(5)
Ni5 0.0464(8) 0.0416(7) 0.0373(6) -0.0019(5) 0.0041(5) -0.0133(5)
Ni6 0.0404(8) 0.0373(6) 0.0424(7) -0.0061(5) 0.0016(5) -0.0047(5)
Ni7 0.0627(9) 0.0420(7) 0.0372(7) -0.0064(5) 0.0078(6) -0.0152(6)
O1 0.043(4) 0.032(3) 0.034(3) -0.001(2) 0.000(3) -0.012(2)
O2 0.035(4) 0.024(3) 0.050(3) 0.004(2) 0.003(3) -0.006(2)
O3 0.038(4) 0.031(3) 0.045(3) -0.012(2) 0.008(3) -0.007(2)
O4 0.038(4) 0.039(3) 0.041(3) -0.003(3) 0.000(3) -0.013(3)
O5 0.034(4) 0.029(3) 0.043(3) 0.000(2) -0.006(3) 0.000(2)
O6 0.039(4) 0.032(3) 0.034(3) -0.001(2) -0.001(3) -0.003(2)
O11 0.085(5) 0.044(4) 0.055(4) 0.011(3) 0.004(4) -0.013(3)
C11 0.059(7) 0.069(8) 0.049(7) 0.021(6) -0.005(5) -0.014(6)
O12 0.084(5) 0.050(4) 0.046(4) 0.006(3) 0.011(3) -0.021(3)
C12 0.120(12) 0.088(9) 0.057(8) 0.023(7) 0.018(8) -0.041(8)
C13 0.38(4) 0.21(2) 0.28(2) 0.153(19) 0.28(3) 0.06(2)
C14 0.54(4) 0.172(18) 0.096(13) 0.014(11) 0.10(2) -0.22(2)
C15 0.32(3) 0.33(3) 0.124(14) 0.161(16) -0.136(19) -0.18(2)
O21 0.042(5) 0.042(4) 0.104(5) 0.005(3) -0.008(4) -0.009(3)
C21 0.057(8) 0.041(6) 0.068(7) 0.001(5) -0.009(6) 0.009(6)
O22 0.040(4) 0.051(4) 0.087(5) 0.011(3) -0.004(3) 0.000(3)
C22 0.058(9) 0.065(8) 0.137(11) 0.033(7) -0.011(8) 0.002(6)
C23 0.068(11) 0.057(9) 0.33(2) 0.021(11) -0.034(12) 0.028(7)
C24 0.23(3) 0.33(3) 0.18(2) 0.15(2) 0.046(16) 0.14(2)
C25 0.115(16) 0.042(9) 0.63(4) -0.038(15) -0.156(19) 0.030(9)
O31 0.074(5) 0.055(4) 0.055(4) -0.021(3) 0.013(3) -0.018(4)
C31 0.056(7) 0.056(7) 0.061(7) -0.022(6) 0.003(6) 0.002(5)
O32 0.079(5) 0.047(4) 0.053(4) -0.017(3) 0.011(4) -0.025(3)
C32 0.129(12) 0.083(9) 0.061(8) -0.036(7) 0.008(8) -0.031(8)
C33 0.154(18) 0.29(2) 0.139(14) -0.084(15) -0.064(13) -0.058(16)
C34 0.23(2) 0.164(18) 0.112(11) -0.109(11) 0.050(15) -0.044(15)
C35 0.96(6) 0.094(13) 0.096(12) -0.064(10) 0.09(2) -0.22(2)
O41 0.043(4) 0.071(4) 0.052(4) -0.020(3) 0.013(3) -0.006(3)
C41 0.057(8) 0.031(5) 0.078(8) -0.002(6) 0.025(6) -0.016(5)
O42 0.055(5) 0.074(4) 0.048(4) -0.015(3) 0.012(3) 0.002(3)
C42 0.056(8) 0.086(9) 0.082(8) -0.038(7) 0.020(6) 0.014(6)
C43 0.17(2) 0.56(4) 0.147(18) -0.17(2) -0.038(14) 0.21(2)
C44 0.066(12) 0.29(3) 0.38(3) -0.26(2) 0.111(15) -0.076(13)
C45 0.46(4) 0.113(16) 0.62(5) 0.06(2) 0.46(4) 0.12(2)
O51 0.068(5) 0.039(4) 0.045(4) -0.008(3) 0.011(3) -0.010(3)
C51 0.075(8) 0.042(6) 0.034(5) -0.005(5) 0.001(5) -0.010(6)
O52 0.074(5) 0.039(4) 0.057(4) -0.011(3) 0.014(3) -0.020(3)
C52 0.060(8) 0.054(6) 0.067(7) -0.019(6) 0.021(6) 0.007(5)
C53 0.114(18) 0.90(7) 0.142(18) -0.20(3) -0.010(15) 0.19(3)
C54 0.20(2) 0.093(12) 0.31(2) 0.064(14) 0.21(2) 0.036(11)
C55 0.28(3) 0.184(18) 0.48(3) -0.21(2) 0.33(3) -0.142(16)
O61 0.059(5) 0.045(4) 0.063(4) 0.002(3) -0.007(4) 0.003(3)
C61 0.065(8) 0.041(6) 0.082(8) -0.011(6) -0.012(7) 0.007(6)
O62 0.054(5) 0.100(5) 0.091(5) -0.008(4) 0.015(4) 0.022(4)
C62 0.094(11) 0.100(10) 0.068(8) 0.019(7) -0.025(7) 0.024(8)
C63 0.22(2) 0.164(14) 0.26(2) 0.167(15) -0.163(16) -0.120(13)
C64 0.116(15) 0.219(16) 0.131(13) 0.048(14) -0.055(11) 0.043(13)
C65 0.38(3) 0.169(15) 0.043(9) -0.021(9) -0.056(11) 0.070(16)
O71 0.043(4) 0.054(4) 0.058(4) -0.006(3) 0.002(3) -0.003(3)
C71 0.047(7) 0.063(7) 0.070(7) -0.007(5) -0.008(6) -0.011(5)
C72 0.049(8) 0.111(10) 0.083(9) -0.027(7) -0.021(7) -0.021(7)
C73 0.44(3) 0.080(11) 0.206(18) 0.030(11) -0.262(19) -0.091(15)
C74 0.22(2) 0.243(18) 0.056(9) -0.018(10) -0.013(10) -0.106(16)
C75 0.138(17) 0.19(2) 0.184(17) -0.077(12) -0.097(13) 0.009(12)
O81 0.035(4) 0.054(4) 0.078(4) -0.016(3) -0.005(3) -0.009(3)
C81 0.050(7) 0.047(6) 0.054(6) -0.011(5) 0.007(5) -0.021(5)
O82 0.039(4) 0.051(4) 0.076(4) -0.013(3) -0.004(3) -0.010(3)
C82 0.055(8) 0.057(7) 0.093(8) -0.019(6) 0.002(6) -0.015(6)
C83 0.073(11) 0.168(14) 0.138(13) -0.083(13) -0.034(9) -0.006(11)
C84 0.064(11) 0.132(12) 0.199(17) 0.029(13) 0.009(9) -0.044(10)
C85 0.048(9) 0.116(11) 0.220(15) -0.067(12) -0.040(9) -0.005(8)
O91 0.052(4) 0.035(3) 0.059(4) 0.000(3) 0.012(3) -0.009(3)
C91 0.063(8) 0.044(6) 0.056(6) 0.000(5) -0.002(6) -0.005(5)
O92 0.063(5) 0.048(4) 0.078(5) -0.010(3) 0.014(4) -0.013(3)
C92 0.088(9) 0.041(6) 0.084(8) -0.016(6) 0.010(7) -0.035(6)
C93 0.078(11) 0.039(8) 0.213(17) 0.014(8) 0.003(11) -0.012(6)
C94 0.090(11) 0.047(8) 0.195(15) -0.003(8) 0.032(10) -0.035(7)
C95 0.136(14) 0.060(9) 0.152(13) -0.049(8) 0.026(12) -0.047(10)
O101 0.045(4) 0.072(4) 0.045(4) -0.013(3) 0.007(3) -0.015(3)
C101 0.049(7) 0.045(6) 0.055(7) -0.017(5) 0.007(6) -0.011(5)
O102 0.050(4) 0.063(4) 0.047(4) -0.008(3) 0.004(3) 0.006(3)
C102 0.047(8) 0.131(11) 0.076(8) -0.019(7) 0.024(6) -0.018(8)
C103 0.099(15) 0.82(6) 0.132(15) -0.23(2) 0.091(13) -0.13(3)
C104 0.084(13) 0.22(2) 0.24(2) 0.087(17) 0.097(14) 0.052(12)
C105 0.131(17) 0.20(2) 0.35(3) -0.014(19) 0.137(17) -0.099(15)
O121 0.070(5) 0.055(4) 0.052(4) 0.001(3) 0.017(3) -0.023(3)
C121 0.057(7) 0.056(7) 0.031(5) 0.000(5) -0.008(5) -0.011(6)
O122 0.061(5) 0.041(4) 0.047(4) -0.006(3) 0.012(3) -0.016(3)
C122 0.055(8) 0.066(7) 0.063(7) -0.013(6) 0.024(6) -0.012(6)
C123 0.40(4) 0.24(3) 0.42(4) 0.17(3) 0.36(4) 0.17(3)
C124 0.103(18) 0.88(7) 0.126(17) -0.21(3) 0.004(15) 0.05(3)
C125 0.140(19) 0.27(2) 0.49(4) -0.28(3) 0.20(2) -0.091(15)
N1A 0.063(6) 0.044(5) 0.047(5) -0.005(4) 0.003(4) -0.028(4)
O1A 0.064(4) 0.053(4) 0.040(3) -0.008(3) 0.004(3) -0.032(3)
C1A 0.104(10) 0.046(6) 0.058(7) -0.011(5) -0.006(6) -0.039(6)
N2A 0.107(7) 0.060(5) 0.042(5) -0.017(4) -0.004(5) -0.029(5)
O2A 0.138(7) 0.100(5) 0.044(4) -0.024(4) 0.008(4) -0.043(5)
C2A 0.115(12) 0.078(9) 0.092(10) -0.013(7) -0.029(8) -0.039(9)
N3A 0.053(5) 0.051(5) 0.034(4) -0.004(4) -0.001(4) -0.015(4)
C3A 0.126(12) 0.069(9) 0.105(10) -0.023(8) 0.024(10) -0.022(8)
N4A 0.069(6) 0.061(5) 0.025(4) -0.006(4) 0.009(4) -0.023(4)
C4A 0.073(8) 0.060(7) 0.056(7) -0.013(5) -0.007(6) -0.021(6)
C5A 0.138(14) 0.106(10) 0.088(9) -0.042(9) 0.030(9) -0.080(10)
C6A 0.134(14) 0.066(7) 0.050(8) 0.008(6) -0.013(7) -0.054(7)
C7A 0.062(7) 0.044(6) 0.045(6) -0.010(5) 0.000(5) -0.020(5)
C8A 0.057(7) 0.059(6) 0.034(5) -0.016(5) 0.001(5) -0.019(5)
C9A 0.056(7) 0.052(6) 0.025(5) 0.003(4) 0.003(4) -0.018(5)
C10A 0.077(8) 0.083(7) 0.036(6) -0.010(6) 0.015(6) -0.032(7)
C11A 0.128(13) 0.122(10) 0.088(9) 0.038(10) -0.013(10) -0.051(11)
C12A 0.116(12) 0.132(10) 0.092(9) -0.031(10) 0.053(11) -0.042(12)
C13A 0.081(8) 0.057(6) 0.050(6) -0.020(6) 0.005(5) -0.033(6)
N1B 0.079(6) 0.037(5) 0.045(5) -0.005(4) 0.010(4) -0.012(4)
O1B 0.062(5) 0.061(4) 0.042(4) -0.001(3) 0.008(3) -0.016(3)
C1B 0.108(10) 0.035(6) 0.047(6) 0.000(5) 0.001(6) -0.003(6)
N2B 0.104(7) 0.041(5) 0.039(5) 0.001(4) 0.003(5) -0.007(4)
O2B 0.130(7) 0.067(4) 0.045(4) 0.002(3) 0.014(4) -0.023(4)
C2B 0.098(11) 0.071(8) 0.131(11) 0.036(7) 0.036(9) 0.020(7)
N3B 0.076(6) 0.047(5) 0.030(4) -0.015(4) 0.006(4) -0.010(4)
C3B 0.130(13) 0.045(7) 0.063(8) -0.008(6) 0.004(8) -0.014(7)
N4B 0.089(6) 0.042(5) 0.024(4) -0.006(4) 0.017(4) -0.016(4)
C4B 0.121(11) 0.038(6) 0.058(7) 0.001(5) 0.004(7) -0.012(6)
C5B 0.160(15) 0.081(10) 0.089(10) -0.029(9) 0.027(10) -0.063(9)
C6B 0.226(18) 0.052(9) 0.070(9) 0.009(6) -0.001(11) -0.006(9)
C7B 0.067(7) 0.044(6) 0.042(6) -0.001(5) 0.001(5) -0.010(5)
C8B 0.069(7) 0.040(6) 0.025(5) -0.001(4) 0.004(4) -0.007(5)
C9B 0.064(7) 0.065(7) 0.029(5) -0.017(5) 0.019(5) -0.018(5)
C10B 0.131(12) 0.064(8) 0.039(6) -0.005(6) 0.026(7) -0.004(7)
C11B 0.24(2) 0.106(14) 0.132(12) -0.049(11) 0.117(17) -0.033(11)
C12B 0.27(2) 0.064(10) 0.083(9) -0.023(8) -0.081(14) -0.009(10)
C13B 0.103(9) 0.050(6) 0.029(6) 0.012(5) -0.001(5) -0.025(6)
O1W 0.127(8) 0.128(7) 0.143(7) -0.033(5) 0.025(6) -0.004(5)
C1C 0.19(5) 0.25(6) 0.53(10) -0.19(6) -0.27(6) 0.09(4)
C2C 0.17(4) 0.10(2) 0.33(5) -0.02(3) -0.11(4) -0.04(2)
C3C 0.27(7) 1.1(3) 0.03(2) -0.05(5) 0.09(3) 0.39(12)
C4C 0.09(4) 0.70(17) 0.29(8) -0.36(11) -0.10(5) 0.18(8)
C5C 0.33(6) 0.60(10) 0.06(2) -0.10(4) 0.09(3) 0.27(7)
C6C 0.21(4) 0.47(8) 0.21(4) -0.21(4) 0.22(4) -0.22(5)

loop_
_atom_type_symbol
_atom_type_description
_atom_type_scat_dispersion_real
_atom_type_scat_dispersion_imag
_atom_type_scat_source
C C 0.0033 0.0016 'International Tables Vol C Tables 4.2.6.8 and 6.1.1.4'
H H 0.0000 0.0000 'International Tables Vol C Tables 4.2.6.8 and 6.1.1.4'
N N 0.0061 0.0033 'International Tables Vol C Tables 4.2.6.8 and 6.1.1.4'
O O 0.0106 0.0060 'International Tables Vol C Tables 4.2.6.8 and 6.1.1.4'
Ni Ni 0.3393 1.1124 'International Tables Vol C Tables 4.2.6.8 and 6.1.1.4'

loop_
_geom_angle_atom_site_label_1
_geom_angle_atom_site_label_2
_geom_angle_atom_site_label_3
_geom_angle
O82 Ni1 O32 87.5(2)
O82 Ni1 O3 96.2(2)
O32 Ni1 O3 101.2(2)
O82 Ni1 O91 95.2(2)
O32 Ni1 O91 91.6(2)
O3 Ni1 O91 163.2(2)
O82 Ni1 O4 175.7(2)
O32 Ni1 O4 88.3(2)
O3 Ni1 O4 84.12(18)
O91 Ni1 O4 85.4(2)
O82 Ni1 O5 96.6(2)
O32 Ni1 O5 172.2(2)
O3 Ni1 O5 85.00(16)
O91 Ni1 O5 81.47(18)
O4 Ni1 O5 87.64(17)
O82 Ni1 Ni2 131.22(16)
O32 Ni1 Ni2 120.72(18)
O3 Ni1 Ni2 113.60(14)
O91 Ni1 Ni2 49.80(16)
O4 Ni1 Ni2 51.94(12)
O5 Ni1 Ni2 51.80(12)
O82 Ni1 Ni6 82.36(16)
O32 Ni1 Ni6 141.70(17)
O3 Ni1 Ni6 44.14(12)
O91 Ni1 Ni6 125.94(15)
O4 Ni1 Ni6 100.72(12)
O5 Ni1 Ni6 45.81(11)
Ni2 Ni1 Ni6 92.86(4)
O82 Ni1 Ni4 131.44(16)
O32 Ni1 Ni4 79.79(17)
O3 Ni1 Ni4 42.59(13)
O91 Ni1 Ni4 131.52(17)
O4 Ni1 Ni4 47.05(12)
O5 Ni1 Ni4 102.10(13)
Ni2 Ni1 Ni4 94.54(5)
Ni6 Ni1 Ni4 79.69(4)
O11 Ni2 O21 87.9(2)
O11 Ni2 O2 96.8(2)
O21 Ni2 O2 101.6(2)
O11 Ni2 O91 94.1(2)
O21 Ni2 O91 92.1(2)
O2 Ni2 O91 162.76(19)
O11 Ni2 O4 175.9(2)
O21 Ni2 O4 88.3(2)
O2 Ni2 O4 85.19(18)
O91 Ni2 O4 84.78(19)
O11 Ni2 O5 96.1(2)
O21 Ni2 O5 172.9(2)
O2 Ni2 O5 83.74(18)
O91 Ni2 O5 81.86(19)
O4 Ni2 O5 87.59(17)
O11 Ni2 Ni1 130.39(19)
O21 Ni2 Ni1 120.66(19)
O2 Ni2 Ni1 113.44(13)
O91 Ni2 Ni1 49.68(14)
O4 Ni2 Ni1 51.20(13)
O5 Ni2 Ni1 52.46(12)
O11 Ni2 Ni3 133.98(19)
O21 Ni2 Ni3 80.93(18)
O2 Ni2 Ni3 43.64(13)
O91 Ni2 Ni3 130.57(15)
O4 Ni2 Ni3 46.41(13)
O5 Ni2 Ni3 100.23(13)
Ni1 Ni2 Ni3 92.71(4)
O11 Ni2 Ni5 81.54(17)
O21 Ni2 Ni5 140.54(19)
O2 Ni2 Ni5 43.14(13)
O91 Ni2 Ni5 126.37(15)
O4 Ni2 Ni5 102.30(12)
O5 Ni2 Ni5 46.19(13)
Ni1 Ni2 Ni5 94.31(4)
Ni3 Ni2 Ni5 79.65(4)
O2 Ni3 O41 169.9(2)
O2 Ni3 O6 95.35(17)
O41 Ni3 O6 94.4(2)
O2 Ni3 O22 87.0(2)
O41 Ni3 O22 83.2(2)
O6 Ni3 O22 177.6(2)
O2 Ni3 O71 88.7(2)
O41 Ni3 O71 87.9(2)
O6 Ni3 O71 95.6(2)
O22 Ni3 O71 84.7(2)
O2 Ni3 O4 86.62(19)
O41 Ni3 O4 97.3(2)
O6 Ni3 O4 81.16(18)
O22 Ni3 O4 98.7(2)
O71 Ni3 O4 174.0(2)
O2 Ni3 Ni2 43.91(13)
O41 Ni3 Ni2 135.03(17)
O6 Ni3 Ni2 104.33(14)
O22 Ni3 Ni2 77.19(17)
O71 Ni3 Ni2 129.24(15)
O4 Ni3 Ni2 47.69(12)
O3 Ni4 O42 169.1(2)
O3 Ni4 O31 86.6(2)
O42 Ni4 O31 84.0(2)
O3 Ni4 O6 91.69(18)
O42 Ni4 O6 97.4(2)
O31 Ni4 O6 176.9(2)
O3 Ni4 N3B 94.5(2)
O42 Ni4 N3B 91.4(2)
O31 Ni4 N3B 91.8(2)
O6 Ni4 N3B 91.0(2)
O3 Ni4 O4 83.39(18)
O42 Ni4 O4 92.4(2)
O31 Ni4 O4 98.5(2)
O6 Ni4 O4 78.69(17)
N3B Ni4 O4 169.4(2)
O3 Ni4 Ni1 42.79(12)
O42 Ni4 Ni1 128.70(17)
O31 Ni4 Ni1 76.40(17)
O6 Ni4 Ni1 100.60(13)
N3B Ni4 Ni1 135.43(19)
O4 Ni4 Ni1 46.06(13)
O101 Ni5 O2 174.5(2)
O101 Ni5 O12 84.1(2)
O2 Ni5 O12 90.4(2)
O101 Ni5 O1 95.0(2)
O2 Ni5 O1 90.32(17)
O12 Ni5 O1 174.4(2)
O101 Ni5 O5 95.4(2)
O2 Ni5 O5 84.23(18)
O12 Ni5 O5 95.9(2)
O1 Ni5 O5 78.67(17)
O101 Ni5 N3A 89.9(2)
O2 Ni5 N3A 91.4(2)
O12 Ni5 N3A 94.5(2)
O1 Ni5 N3A 91.0(2)
O5 Ni5 N3A 168.7(2)
O101 Ni5 Ni2 134.14(17)
O2 Ni5 Ni2 42.94(13)
O12 Ni5 Ni2 76.81(17)
O1 Ni5 Ni2 100.09(12)
O5 Ni5 Ni2 46.92(11)
N3A Ni5 Ni2 132.38(17)
O81 Ni6 O3 90.1(2)
O81 Ni6 O102 83.5(2)
O3 Ni6 O102 171.2(2)
O81 Ni6 O1 175.8(2)
O3 Ni6 O1 93.70(19)
O102 Ni6 O1 92.9(2)
O81 Ni6 O5 97.1(2)
O3 Ni6 O5 87.69(17)
O102 Ni6 O5 99.03(19)
O1 Ni6 O5 81.31(18)
O81 Ni6 O61 86.4(2)
O3 Ni6 O61 85.86(19)
O102 Ni6 O61 87.8(2)
O1 Ni6 O61 95.6(2)
O5 Ni6 O61 172.6(2)
O81 Ni6 Ni1 77.72(16)
O3 Ni6 Ni1 44.16(12)
O102 Ni6 Ni1 138.94(16)
O1 Ni6 Ni1 103.86(13)
O5 Ni6 Ni1 48.72(12)
O61 Ni6 Ni1 126.50(15)
O51 Ni7 O1B 82.5(2)
O51 Ni7 O1A 96.2(2)
O1B Ni7 O1A 178.5(2)
O51 Ni7 O122 112.5(2)
O1B Ni7 O122 97.9(2)
O1A Ni7 O122 82.0(2)
O51 Ni7 O121 174.4(2)
O1B Ni7 O121 93.8(2)
O1A Ni7 O121 87.4(2)
O122 Ni7 O121 63.7(2)
O51 Ni7 O52 63.3(2)
O1B Ni7 O52 86.8(2)
O1A Ni7 O52 93.3(2)
O122 Ni7 O52 173.4(2)
O121 Ni7 O52 120.9(2)
O51 Ni7 C51 32.0(2)
O1B Ni7 C51 81.7(2)
O1A Ni7 C51 97.6(2)
O122 Ni7 C51 144.5(3)
O121 Ni7 C51 151.7(3)
O52 Ni7 C51 31.4(2)
O51 Ni7 C121 143.8(3)
O1B Ni7 C121 98.5(2)
O1A Ni7 C121 82.1(2)
O122 Ni7 C121 31.3(2)
O121 Ni7 C121 32.5(2)
O52 Ni7 C121 152.8(3)
C51 Ni7 C121 175.7(3)
Ni6 O1 Ni5 93.28(18)
Ni3 O2 Ni2 92.46(19)
Ni3 O2 Ni5 137.2(2)
Ni2 O2 Ni5 93.9(2)
Ni4 O3 Ni6 137.4(3)
Ni4 O3 Ni1 94.62(18)
Ni6 O3 Ni1 91.70(18)
Ni3 O4 Ni1 144.0(2)
Ni3 O4 Ni2 85.90(17)
Ni1 O4 Ni2 76.86(16)
Ni3 O4 Ni4 90.46(17)
Ni1 O4 Ni4 86.89(17)
Ni2 O4 Ni4 146.1(2)
Ni6 O5 Ni5 91.99(17)
Ni6 O5 Ni2 143.6(2)
Ni5 O5 Ni2 86.89(17)
Ni6 O5 Ni1 85.48(16)
Ni5 O5 Ni1 145.8(2)
Ni2 O5 Ni1 75.74(14)
Ni3 O6 Ni4 95.50(18)
C11 O11 Ni2 126.8(6)
O12 C11 O11 124.2(8)
O12 C11 C12 119.3(10)
O11 C11 C12 116.5(10)
C11 O12 Ni5 129.9(6)
C13 C12 C14 119.2(16)
C13 C12 C15 103.5(19)
C14 C12 C15 104.4(16)
C13 C12 C11 111.8(11)
C14 C12 C11 112.0(10)
C15 C12 C11 104.1(11)
C21 O21 Ni2 121.3(6)
O21 C21 O22 127.7(8)
O21 C21 C22 118.0(9)
O22 C21 C22 114.2(10)
C21 O22 Ni3 124.5(6)
C25 C22 C23 107.6(13)
C25 C22 C24 110.2(18)
C23 C22 C24 115.0(17)
C25 C22 C21 108.2(10)
C23 C22 C21 110.6(9)
C24 C22 C21 105.1(11)
C31 O31 Ni4 124.9(6)
O32 C31 O31 126.8(9)
O32 C31 C32 115.7(9)
O31 C31 C32 117.4(9)
C31 O32 Ni1 123.7(6)
C35 C32 C34 111.9(14)
C35 C32 C31 112.0(11)
C34 C32 C31 108.9(11)
C35 C32 C33 110.5(16)
C34 C32 C33 107.8(15)
C31 C32 C33 105.4(10)
C41 O41 Ni3 125.9(6)
O42 C41 O41 125.5(9)
O42 C41 C42 117.4(10)
O41 C41 C42 117.1(10)
C41 O42 Ni4 128.2(6)
C45 C42 C44 104.2(16)
C45 C42 C43 106.5(16)
C44 C42 C43 111.5(15)
C45 C42 C41 108.9(11)
C44 C42 C41 112.3(10)
C43 C42 C41 112.9(11)
C51 O51 Ni7 89.8(5)
O52 C51 O51 118.3(8)
O52 C51 C52 122.4(8)
O51 C51 C52 119.3(9)
O52 C51 Ni7 60.4(5)
O51 C51 Ni7 58.2(4)
C52 C51 Ni7 172.8(7)
C51 O52 Ni7 88.2(5)
C53 C52 C55 105.9(13)
C53 C52 C54 108.1(16)
C55 C52 C54 109.9(14)
C53 C52 C51 109.3(10)
C55 C52 C51 111.4(10)
C54 C52 C51 112.0(9)
C61 O61 Ni6 124.3(7)
O61 C61 O62 122.9(9)
O61 C61 C62 118.8(10)
O62 C61 C62 118.3(9)
C63 C62 C65 121.3(15)
C63 C62 C64 112.1(12)
C65 C62 C64 102.6(15)
C63 C62 C61 106.6(11)
C65 C62 C61 104.8(9)
C64 C62 C61 108.8(10)
C71 O71 Ni3 126.2(6)
O71 C71 O72 121.2(9)
O71 C71 C72 122.3(9)
O72 C71 C72 116.5(9)
C73 C72 C75 113.8(13)
C73 C72 C71 108.9(10)
C75 C72 C71 113.4(11)
C73 C72 C74 111.9(12)
C75 C72 C74 103.5(14)
C71 C72 C74 104.8(10)
C81 O81 Ni6 129.1(6)
O81 C81 O82 124.6(9)
O81 C81 C82 117.5(8)
O82 C81 C82 117.8(8)
C81 O82 Ni1 125.8(6)
C85 C82 C81 113.1(9)
C85 C82 C84 109.1(11)
C81 C82 C84 105.5(9)
C85 C82 C83 106.3(11)
C81 C82 C83 108.9(9)
C84 C82 C83 113.9(13)
C91 O91 Ni1 116.9(5)
C91 O91 Ni2 117.4(5)
Ni1 O91 Ni2 80.52(18)
O92 C91 O91 125.2(9)
O92 C91 C92 121.1(10)
O91 C91 C92 113.7(8)
C95 C92 C91 107.8(8)
C95 C92 C93 108.5(12)
C91 C92 C93 110.4(9)
C95 C92 C94 111.0(11)
C91 C92 C94 109.8(9)
C93 C92 C94 109.2(10)
C101 O101 Ni5 128.9(6)
O101 C101 O102 124.8(9)
O101 C101 C102 119.8(9)
O102 C101 C102 115.3(9)
C101 O102 Ni6 125.7(5)
C104 C102 C105 105.4(14)
C104 C102 C103 112.1(15)
C105 C102 C103 106.3(18)
C104 C102 C101 115.6(10)
C105 C102 C101 104.7(11)
C103 C102 C101 111.9(11)
C121 O121 Ni7 87.2(5)
O122 C121 O121 119.6(8)
O122 C121 C122 122.2(9)
O121 C121 C122 118.1(9)
O122 C121 Ni7 59.5(4)
O121 C121 Ni7 60.3(4)
C122 C121 Ni7 172.3(7)
C121 O122 Ni7 89.2(5)
C124 C122 C123 103.5(15)
C124 C122 C125 105.8(15)
C123 C122 C125 109.3(16)
C124 C122 C121 112.7(11)
C123 C122 C121 115.3(11)
C125 C122 C121 109.6(10)
O1A N1A C7A 124.1(7)
O1A N1A C4A 122.4(7)
C7A N1A C4A 113.1(7)
N1A O1A Ni7 122.2(5)
N2A C1A C2A 108.6(8)
N2A C1A C3A 105.2(9)
C2A C1A C3A 111.3(10)
N2A C1A C4A 102.0(7)
C2A C1A C4A 117.1(10)
C3A C1A C4A 111.6(9)
O2A N2A C7A 125.0(8)
O2A N2A C1A 122.2(7)
C7A N2A C1A 112.2(7)
C9A N3A N4A 104.2(6)
C9A N3A Ni5 122.8(5)
N4A N3A Ni5 130.1(5)
C13A N4A N3A 112.2(7)
C13A N4A C10A 125.9(8)
N3A N4A C10A 121.2(7)
C6A C4A N1A 111.5(8)
C6A C4A C1A 116.8(9)
N1A C4A C1A 101.0(8)
C6A C4A C5A 112.8(10)
N1A C4A C5A 101.9(8)
C1A C4A C5A 111.3(9)
N1A C7A N2A 107.8(8)
N1A C7A C8A 127.1(8)
N2A C7A C8A 125.1(8)
C13A C8A C9A 105.5(8)
C13A C8A C7A 125.7(8)
C9A C8A C7A 128.7(8)
N3A C9A C8A 111.2(7)
N4A C10A C12A 110.2(9)
N4A C10A C11A 106.8(8)
C12A C10A C11A 114.3(11)
N4A C13A C8A 107.0(8)
O1B N1B C7B 124.0(7)
O1B N1B C1B 122.7(7)
C7B N1B C1B 112.9(7)
N1B O1B Ni7 121.6(5)
N1B C1B C3B 110.5(8)
N1B C1B C2B 105.1(8)
C3B C1B C2B 112.4(9)
N1B C1B C4B 100.5(7)
C3B C1B C4B 114.5(9)
C2B C1B C4B 112.7(9)
O2B N2B C7B 126.2(7)
O2B N2B C4B 122.0(7)
C7B N2B C4B 111.6(7)
C9B N3B N4B 104.5(6)
C9B N3B Ni4 121.7(5)
N4B N3B Ni4 130.8(5)
C13B N4B N3B 111.6(7)
C13B N4B C10B 127.5(7)
N3B N4B C10B 120.2(7)
N2B C4B C6B 108.6(9)
N2B C4B C5B 105.5(9)
C6B C4B C5B 110.2(12)
N2B C4B C1B 101.5(8)
C6B C4B C1B 116.3(10)
C5B C4B C1B 113.5(10)
N1B C7B N2B 109.1(8)
N1B C7B C8B 127.3(8)
N2B C7B C8B 123.5(8)
C13B C8B C9B 103.1(7)
C13B C8B C7B 127.1(8)
C9B C8B C7B 129.8(8)
N3B C9B C8B 112.0(7)
N4B C10B C12B 108.7(9)
N4B C10B C11B 107.7(10)
C12B C10B C11B 114.3(14)
N4B C13B C8B 108.8(8)
C2C C1C C3C 93(5)
C1C C2C C3C 58(5)
C4C C3C C5C 74(10)
C4C C3C C1C 94(9)
C5C C3C C1C 130(10)
C4C C3C C2C 122(10)
C5C C3C C2C 128(10)
C1C C3C C2C 29(2)
C3C C4C C5C 43(4)
C3C C4C C6C 110(9)
C5C C4C C6C 85(8)
C3C C5C C4C 63(8)
C3C C5C C6C 107(10)
C4C C5C C6C 64(8)
C5C C6C C4C 30.8(17)

loop_
_geom_bond_atom_site_label_1
_geom_bond_atom_site_label_2
_geom_bond_distance
Ni1 O82 1.983(6)
Ni1 O32 1.997(5)
Ni1 O3 2.032(4)
Ni1 O91 2.076(5)
Ni1 O4 2.149(5)
Ni1 O5 2.197(5)
Ni1 Ni2 2.6856(15)
Ni1 Ni6 2.9148(13)
Ni1 Ni4 2.9808(15)
Ni2 O11 1.976(6)
Ni2 O21 2.002(6)
Ni2 O2 2.033(5)
Ni2 O91 2.080(6)
Ni2 O4 2.171(4)
Ni2 O5 2.178(4)
Ni2 Ni3 2.9287(15)
Ni2 Ni5 2.9769(14)
Ni3 O2 2.023(4)
Ni3 O41 2.044(5)
Ni3 O6 2.042(4)
Ni3 O22 2.059(5)
Ni3 O71 2.092(6)
Ni3 O4 2.127(5)
Ni4 O3 2.024(5)
Ni4 O42 2.033(6)
Ni4 O31 2.074(6)
Ni4 O6 2.093(5)
Ni4 N3B 2.169(6)
Ni4 O4 2.185(4)
Ni5 O101 2.032(6)
Ni5 O2 2.040(4)
Ni5 O12 2.038(5)
Ni5 O1 2.132(4)
Ni5 O5 2.151(5)
Ni5 N3A 2.181(7)
Ni6 O81 2.030(6)
Ni6 O3 2.031(4)
Ni6 O102 2.049(5)
Ni6 O1 2.071(5)
Ni6 O5 2.096(4)
Ni6 O61 2.118(5)
Ni7 O51 2.044(5)
Ni7 O1B 2.048(6)
Ni7 O1A 2.047(5)
Ni7 O122 2.065(5)
Ni7 O121 2.085(5)
Ni7 O52 2.092(5)
Ni7 C51 2.405(9)
Ni7 C121 2.397(9)
O11 C11 1.264(10)
C11 O12 1.255(10)
C11 C12 1.508(12)
C12 C13 1.384(16)
C12 C14 1.452(16)
C12 C15 1.498(19)
O21 C21 1.226(10)
C21 O22 1.279(10)
C21 C22 1.568(12)
C22 C25 1.502(17)
C22 C23 1.497(14)
C22 C24 1.504(19)
O31 C31 1.264(10)
C31 O32 1.241(10)
C31 C32 1.564(13)
C32 C35 1.370(14)
C32 C34 1.503(15)
C32 C33 1.573(16)
O41 C41 1.255(10)
C41 O42 1.264(10)
C41 C42 1.550(11)
C42 C45 1.341(17)
C42 C44 1.413(15)
C42 C43 1.454(16)
O51 C51 1.274(8)
C51 O52 1.253(9)
C51 C52 1.514(11)
C52 C53 1.377(16)
C52 C55 1.372(14)
C52 C54 1.395(13)
O61 C61 1.223(10)
C61 O62 1.314(10)
C61 C62 1.543(12)
C62 C63 1.455(15)
C62 C65 1.533(14)
C62 C64 1.527(15)
O71 C71 1.214(10)
C71 O72 1.346(10)
C71 C72 1.500(12)
C72 C73 1.409(13)
C72 C75 1.448(14)
C72 C74 1.611(15)
O81 C81 1.261(9)
C81 O82 1.251(9)
C81 C82 1.509(12)
C82 C85 1.506(12)
C82 C84 1.518(13)
C82 C83 1.534(12)
O91 C91 1.292(10)
C91 O92 1.219(9)
C91 C92 1.518(11)
C92 C95 1.512(12)
C92 C93 1.519(12)
C92 C94 1.536(12)
O101 C101 1.231(9)
C101 O102 1.270(9)
C101 C102 1.534(12)
C102 C104 1.436(14)
C102 C105 1.455(17)
C102 C103 1.436(16)
O121 C121 1.290(9)
C121 O122 1.244(9)
C121 C122 1.517(11)
C122 C124 1.338(16)
C122 C123 1.346(15)
C122 C125 1.423(16)
N1A O1A 1.299(7)
N1A C7A 1.336(9)
N1A C4A 1.512(10)
C1A N2A 1.497(10)
C1A C2A 1.535(12)
C1A C3A 1.533(13)
C1A C4A 1.528(11)
N2A O2A 1.278(8)
N2A C7A 1.359(9)
N3A C9A 1.337(9)
N3A N4A 1.374(7)
N4A C13A 1.320(9)
N4A C10A 1.472(9)
C4A C6A 1.494(11)
C4A C5A 1.521(13)
C7A C8A 1.434(11)
C8A C13A 1.384(10)
C8A C9A 1.382(10)
C10A C12A 1.489(11)
C10A C11A 1.519(12)
N1B O1B 1.285(7)
N1B C7B 1.321(9)
N1B C1B 1.508(9)
C1B C3B 1.526(12)
C1B C2B 1.536(13)
C1B C4B 1.567(12)
N2B O2B 1.262(7)
N2B C7B 1.376(9)
N2B C4B 1.492(10)
N3B C9B 1.331(8)
N3B N4B 1.344(7)
N4B C13B 1.329(9)
N4B C10B 1.462(10)
C4B C6B 1.515(12)
C4B C5B 1.537(13)
C7B C8B 1.420(10)
C8B C13B 1.366(10)
C8B C9B 1.402(9)
C10B C12B 1.487(14)
C10B C11B 1.502(15)
C1C C2C 1.10(4)
C1C C3C 1.96(13)
C2C C3C 2.30(13)
C3C C4C 1.00(12)
C3C C5C 0.77(8)
C4C C5C 1.08(4)
C4C C6C 1.90(11)
C5C C6C 2.10(9)
